data_4036598
loop_
_publ_author_name
'Kranthikumar, Ramagonolla'
'Chegondi, Rambabu'
'Chandrasekhar, Srivari'

_publ_section_title
;
 Insertion of N-Tosylacetimidates/Acetimidamides onto Arynes via [2 + 2]
 Cycloaddition.
;
_journal_issue 6
_journal_name_full 'The Journal of organic chemistry'
_journal_page_first 2451
_journal_page_last 2459
_journal_paper_doi 10.1021/acs.joc.5b02907
_journal_volume 81
_journal_year 2016
_chemical_formula_sum 'C25 H26 Cl N O5 S'
_chemical_formula_weight 487.98
_space_group_crystal_system monoclinic
_space_group_IT_number 14
_space_group_name_Hall '-P 2ybc'
_space_group_name_H-M_alt 'P 1 21/c 1'
_atom_sites_solution_hydrogens geom
_audit_creation_method SHELXL-2014/7
_cell_angle_alpha 90
_cell_angle_beta 104.923(2)
_cell_angle_gamma 90
_cell_formula_units_Z 4
_cell_length_a 17.7060(4)
_cell_length_b 14.3230(6)
_cell_length_c 9.7000(8)
_cell_measurement_temperature 294(2)
_cell_volume 2377.0(2)
_computing_structure_refinement 'SHELXL-2014/7 (Sheldrick, 2014)'
_diffrn_ambient_temperature 294(2)
_diffrn_measured_fraction_theta_full 1.000
_diffrn_measured_fraction_theta_max 0.963
_diffrn_radiation_type MoK\a
_diffrn_radiation_wavelength 0.71073
_diffrn_reflns_av_R_equivalents 0.0289
_diffrn_reflns_av_unetI/netI 0.0218
_diffrn_reflns_Laue_measured_fraction_full 1.000
_diffrn_reflns_Laue_measured_fraction_max 0.963
_diffrn_reflns_limit_h_max 22
_diffrn_reflns_limit_h_min -23
_diffrn_reflns_limit_k_max 18
_diffrn_reflns_limit_k_min -18
_diffrn_reflns_limit_l_max 12
_diffrn_reflns_limit_l_min -12
_diffrn_reflns_number 26482
_diffrn_reflns_point_group_measured_fraction_full 1.000
_diffrn_reflns_point_group_measured_fraction_max 0.963
_diffrn_reflns_theta_full 25.242
_diffrn_reflns_theta_max 28.325
_diffrn_reflns_theta_min 1.190
_exptl_absorpt_coefficient_mu 0.285
_exptl_crystal_density_diffrn 1.364
_exptl_crystal_F_000 1024
_exptl_crystal_size_max 0.140
_exptl_crystal_size_mid 0.120
_exptl_crystal_size_min 0.060
_refine_diff_density_max 0.511
_refine_diff_density_min -0.170
_refine_diff_density_rms 0.055
_refine_ls_extinction_method none
_refine_ls_goodness_of_fit_ref 1.071
_refine_ls_hydrogen_treatment constr
_refine_ls_matrix_type full
_refine_ls_number_parameters 302
_refine_ls_number_reflns 5704
_refine_ls_number_restraints 0
_refine_ls_restrained_S_all 1.071
_refine_ls_R_factor_all 0.0700
_refine_ls_R_factor_gt 0.0552
_refine_ls_shift/su_max 0.001
_refine_ls_shift/su_mean 0.000
_refine_ls_structure_factor_coef Fsqd
_refine_ls_weighting_details 'w=1/[\s^2^(Fo^2^)+(0.0708P)^2^+0.8849P] where P=(Fo^2^+2Fc^2^)/3'
_refine_ls_weighting_scheme calc
_refine_ls_wR_factor_gt 0.1368
_refine_ls_wR_factor_ref 0.1463
_reflns_Friedel_coverage 0.000
_reflns_number_gt 4532
_reflns_number_total 5704
_reflns_threshold_expression 'I > 2\s(I)'
_cod_data_source_file jo5b02907_si_002.cif
_cod_data_source_block BB45
_cod_original_sg_symbol_H-M 'P 21/c'
_cod_database_code 4036598
_shelx_shelxl_version_number 2014/7
_shelx_space_group_comment
;
The symmetry employed for this shelxl refinement is uniquely defined
by the following loop, which should always be used as a source of
symmetry information in preference to the above space-group names.
They are only intended as comments.
;
_shelx_estimated_absorpt_t_min 0.961
_shelx_estimated_absorpt_t_max 0.983

loop_
_space_group_symop_operation_xyz
'x, y, z'
'-x, y+1/2, -z+1/2'
'-x, -y, -z'
'x, -y-1/2, z-1/2'

loop_
_atom_site_label
_atom_site_type_symbol
_atom_site_fract_x
_atom_site_fract_y
_atom_site_fract_z
_atom_site_U_iso_or_equiv
_atom_site_adp_type
_atom_site_occupancy
_atom_site_site_symmetry_order
_atom_site_calc_flag
_atom_site_refinement_flags_posn
_atom_site_refinement_flags_adp
C1 C 0.29142(12) 0.52003(13) 0.1362(2) 0.0411(4) Uani 1 1 d . .
C2 C 0.23755(14) 0.53139(17) 0.0072(2) 0.0540(5) Uani 1 1 d . .
H2 H 0.1915 0.4970 -0.0148 0.065 Uiso 1 1 calc R U
C3 C 0.25297(16) 0.59485(18) -0.0895(2) 0.0598(6) Uani 1 1 d . .
H3 H 0.2168 0.6028 -0.1770 0.072 Uiso 1 1 calc R U
C4 C 0.32116(14) 0.64671(16) -0.0586(2) 0.0524(5) Uani 1 1 d . .
C5 C 0.37502(14) 0.63202(17) 0.0702(3) 0.0580(6) Uani 1 1 d . .
H5 H 0.4219 0.6649 0.0912 0.070 Uiso 1 1 calc R U
C6 C 0.36067(13) 0.56956(16) 0.1682(3) 0.0528(5) Uani 1 1 d . .
H6 H 0.3972 0.5608 0.2552 0.063 Uiso 1 1 calc R U
C7 C 0.33624(19) 0.71881(19) -0.1616(3) 0.0748(8) Uani 1 1 d . .
H7A H 0.3091 0.7015 -0.2572 0.112 Uiso 1 1 calc R U
H7B H 0.3913 0.7222 -0.1540 0.112 Uiso 1 1 calc R U
H7C H 0.3179 0.7786 -0.1394 0.112 Uiso 1 1 calc R U
C8 C 0.23961(10) 0.53001(13) 0.4809(2) 0.0361(4) Uani 1 1 d . .
C9 C 0.15224(14) 0.66036(16) 0.4341(2) 0.0541(5) Uani 1 1 d . .
H9A H 0.1109 0.6257 0.3693 0.065 Uiso 1 1 calc R U
H9B H 0.1821 0.6934 0.3785 0.065 Uiso 1 1 calc R U
C10 C 0.1182(2) 0.7278(2) 0.5180(4) 0.0887(10) Uani 1 1 d . .
H10A H 0.0913 0.6943 0.5767 0.133 Uiso 1 1 calc R U
H10B H 0.0821 0.7680 0.4541 0.133 Uiso 1 1 calc R U
H10C H 0.1593 0.7645 0.5774 0.133 Uiso 1 1 calc R U
C11 C 0.28936(10) 0.47351(13) 0.59953(19) 0.0365(4) Uani 1 1 d . .
C12 C 0.36612(11) 0.50354(14) 0.6604(2) 0.0422(4) Uani 1 1 d . .
C13 C 0.41148(11) 0.46003(15) 0.7796(2) 0.0481(5) Uani 1 1 d . .
H13 H 0.4624 0.4800 0.8198 0.058 Uiso 1 1 calc R U
C14 C 0.38031(12) 0.38566(15) 0.8394(2) 0.0453(5) Uani 1 1 d . .
C15 C 0.30612(11) 0.35293(14) 0.7771(2) 0.0419(4) Uani 1 1 d . .
H15 H 0.2869 0.3014 0.8153 0.050 Uiso 1 1 calc R U
C16 C 0.26000(10) 0.39735(13) 0.65643(19) 0.0362(4) Uani 1 1 d . .
C17 C 0.46973(15) 0.6012(2) 0.6307(4) 0.0795(9) Uani 1 1 d . .
H17A H 0.4849 0.6225 0.7278 0.119 Uiso 1 1 calc R U
H17B H 0.4791 0.6496 0.5688 0.119 Uiso 1 1 calc R U
H17C H 0.4998 0.5469 0.6209 0.119 Uiso 1 1 calc R U
C18 C 0.39573(16) 0.28286(17) 1.0380(2) 0.0627(6) Uani 1 1 d . .
H18A H 0.3509 0.3098 1.0611 0.094 Uiso 1 1 calc R U
H18B H 0.4339 0.2664 1.1243 0.094 Uiso 1 1 calc R U
H18C H 0.3802 0.2279 0.9810 0.094 Uiso 1 1 calc R U
C19 C 0.17847(10) 0.35921(14) 0.5908(2) 0.0391(4) Uani 1 1 d . .
H19A H 0.1579 0.3878 0.4981 0.047 Uiso 1 1 calc R U
H19 H 0.1819 0.2925 0.5764 0.047 Uiso 1 1 calc R U
C20 C 0.12230(10) 0.37699(13) 0.6823(2) 0.0377(4) Uani 1 1 d . .
C21 C 0.11027(12) 0.31051(15) 0.7785(2) 0.0486(5) Uani 1 1 d . .
H21 H 0.1359 0.2533 0.7851 0.058 Uiso 1 1 calc R U
C22 C 0.06069(14) 0.32830(17) 0.8645(3) 0.0573(6) Uani 1 1 d . .
H22 H 0.0534 0.2830 0.9285 0.069 Uiso 1 1 calc R U
C23 C 0.02201(13) 0.41207(16) 0.8567(2) 0.0515(5) Uani 1 1 d . .
H23 H -0.0111 0.4241 0.9151 0.062 Uiso 1 1 calc R U
C24 C 0.03339(11) 0.47777(15) 0.7603(2) 0.0444(4) Uani 1 1 d . .
C25 C 0.08274(11) 0.46125(14) 0.6731(2) 0.0414(4) Uani 1 1 d . .
H25 H 0.0894 0.5065 0.6085 0.050 Uiso 1 1 calc R U
Cl1 Cl -0.01497(4) 0.58455(5) 0.74819(8) 0.0700(2) Uani 1 1 d . .
N1 N 0.22745(10) 0.52265(12) 0.34642(17) 0.0426(4) Uani 1 1 d . .
O1 O 0.34419(11) 0.41385(12) 0.35571(18) 0.0654(5) Uani 1 1 d . .
O2 O 0.21438(12) 0.37876(12) 0.2012(2) 0.0705(5) Uani 1 1 d . .
O3 O 0.20275(8) 0.59705(10) 0.53362(14) 0.0436(3) Uani 1 1 d . .
O4 O 0.38933(9) 0.57815(11) 0.59356(18) 0.0563(4) Uani 1 1 d . .
O5 O 0.42864(9) 0.34867(13) 0.96029(18) 0.0638(5) Uani 1 1 d . .
S1 S 0.27143(3) 0.44645(4) 0.26709(6) 0.04768(16) Uani 1 1 d . .

loop_
_atom_site_aniso_label
_atom_site_aniso_U_11
_atom_site_aniso_U_22
_atom_site_aniso_U_33
_atom_site_aniso_U_23
_atom_site_aniso_U_13
_atom_site_aniso_U_12
C1 0.0522(11) 0.0371(10) 0.0387(9) -0.0017(8) 0.0203(8) 0.0012(8)
C2 0.0576(13) 0.0591(13) 0.0439(11) -0.0020(10) 0.0105(10) -0.0141(11)
C3 0.0747(16) 0.0647(15) 0.0375(11) 0.0019(10) 0.0098(11) -0.0099(12)
C4 0.0687(14) 0.0469(12) 0.0503(12) -0.0018(9) 0.0312(11) -0.0001(10)
C5 0.0521(13) 0.0544(13) 0.0713(15) 0.0008(11) 0.0229(12) -0.0072(10)
C6 0.0508(12) 0.0532(13) 0.0518(12) 0.0028(10) 0.0085(10) -0.0003(10)
C7 0.106(2) 0.0621(16) 0.0697(16) 0.0082(13) 0.0460(16) -0.0074(15)
C8 0.0320(8) 0.0385(9) 0.0387(9) 0.0028(7) 0.0110(7) -0.0015(7)
C9 0.0547(12) 0.0543(13) 0.0527(12) 0.0116(10) 0.0125(10) 0.0173(10)
C10 0.109(2) 0.0774(19) 0.093(2) 0.0259(16) 0.0504(19) 0.0516(18)
C11 0.0345(9) 0.0400(9) 0.0350(9) 0.0006(7) 0.0091(7) 0.0015(7)
C12 0.0370(9) 0.0419(10) 0.0484(11) 0.0032(8) 0.0121(8) -0.0021(8)
C13 0.0318(9) 0.0548(12) 0.0533(12) 0.0022(10) 0.0032(8) -0.0033(9)
C14 0.0401(10) 0.0515(11) 0.0417(10) 0.0053(9) 0.0060(8) 0.0041(9)
C15 0.0392(10) 0.0439(10) 0.0424(10) 0.0058(8) 0.0101(8) 0.0000(8)
C16 0.0335(9) 0.0392(9) 0.0366(9) -0.0019(7) 0.0101(7) 0.0008(7)
C17 0.0462(13) 0.0771(18) 0.111(2) 0.0243(17) 0.0119(14) -0.0197(13)
C18 0.0776(16) 0.0551(14) 0.0451(12) 0.0078(10) -0.0030(11) -0.0082(12)
C19 0.0359(9) 0.0415(10) 0.0381(9) -0.0013(8) 0.0062(7) -0.0038(7)
C20 0.0305(8) 0.0416(10) 0.0384(9) 0.0004(8) 0.0043(7) -0.0049(7)
C21 0.0473(11) 0.0421(11) 0.0589(12) 0.0100(9) 0.0182(10) 0.0020(9)
C22 0.0599(13) 0.0574(14) 0.0603(13) 0.0144(11) 0.0260(11) -0.0007(11)
C23 0.0443(11) 0.0639(14) 0.0494(12) -0.0008(10) 0.0176(9) -0.0023(10)
C24 0.0371(10) 0.0463(11) 0.0468(11) -0.0036(8) 0.0051(8) 0.0015(8)
C25 0.0386(10) 0.0416(10) 0.0420(10) 0.0044(8) 0.0064(8) -0.0024(8)
Cl1 0.0726(4) 0.0629(4) 0.0752(4) 0.0003(3) 0.0204(3) 0.0254(3)
N1 0.0473(9) 0.0448(9) 0.0376(8) 0.0033(7) 0.0143(7) 0.0051(7)
O1 0.0796(12) 0.0640(10) 0.0596(10) 0.0182(8) 0.0307(9) 0.0314(9)
O2 0.1010(14) 0.0473(9) 0.0742(11) -0.0093(8) 0.0425(10) -0.0210(9)
O3 0.0463(8) 0.0470(8) 0.0390(7) 0.0033(6) 0.0137(6) 0.0119(6)
O4 0.0410(8) 0.0543(9) 0.0711(10) 0.0155(8) 0.0098(7) -0.0091(7)
O5 0.0488(9) 0.0760(11) 0.0557(9) 0.0213(8) -0.0061(7) -0.0047(8)
S1 0.0643(4) 0.0389(3) 0.0460(3) 0.0033(2) 0.0253(2) 0.0053(2)

loop_
_atom_type_symbol
_atom_type_description
_atom_type_scat_dispersion_real
_atom_type_scat_dispersion_imag
_atom_type_scat_source
C C 0.0033 0.0016 'International Tables Vol C Tables 4.2.6.8 and 6.1.1.4'
H H 0.0000 0.0000 'International Tables Vol C Tables 4.2.6.8 and 6.1.1.4'
N N 0.0061 0.0033 'International Tables Vol C Tables 4.2.6.8 and 6.1.1.4'
O O 0.0106 0.0060 'International Tables Vol C Tables 4.2.6.8 and 6.1.1.4'
S S 0.1246 0.1234 'International Tables Vol C Tables 4.2.6.8 and 6.1.1.4'
Cl Cl 0.1484 0.1585 'International Tables Vol C Tables 4.2.6.8 and 6.1.1.4'

loop_
_geom_angle_atom_site_label_1
_geom_angle_atom_site_label_2
_geom_angle_atom_site_label_3
_geom_angle
C2 C1 C6 120.81(19)
C2 C1 S1 120.54(16)
C6 C1 S1 118.58(16)
C1 C2 C3 118.9(2)
C1 C2 H2 120.5
C3 C2 H2 120.5
C2 C3 C4 121.3(2)
C2 C3 H3 119.3
C4 C3 H3 119.3
C5 C4 C3 118.4(2)
C5 C4 C7 120.4(2)
C3 C4 C7 121.2(2)
C6 C5 C4 121.2(2)
C6 C5 H5 119.4
C4 C5 H5 119.4
C5 C6 C1 119.3(2)
C5 C6 H6 120.3
C1 C6 H6 120.3
C4 C7 H7A 109.5
C4 C7 H7B 109.5
H7A C7 H7B 109.5
C4 C7 H7C 109.5
H7A C7 H7C 109.5
H7B C7 H7C 109.5
N1 C8 O3 118.87(17)
N1 C8 C11 131.01(17)
O3 C8 C11 110.11(15)
O3 C9 C10 107.99(19)
O3 C9 H9A 110.1
C10 C9 H9A 110.1
O3 C9 H9B 110.1
C10 C9 H9B 110.1
H9A C9 H9B 108.4
C9 C10 H10A 109.5
C9 C10 H10B 109.5
H10A C10 H10B 109.5
C9 C10 H10C 109.5
H10A C10 H10C 109.5
H10B C10 H10C 109.5
C16 C11 C12 119.79(17)
C16 C11 C8 121.80(16)
C12 C11 C8 118.25(16)
O4 C12 C13 124.84(18)
O4 C12 C11 114.64(17)
C13 C12 C11 120.52(18)
C12 C13 C14 119.22(18)
C12 C13 H13 120.4
C14 C13 H13 120.4
O5 C14 C15 123.99(19)
O5 C14 C13 115.19(18)
C15 C14 C13 120.82(18)
C14 C15 C16 119.87(18)
C14 C15 H15 120.1
C16 C15 H15 120.1
C11 C16 C15 119.68(17)
C11 C16 C19 122.01(16)
C15 C16 C19 118.31(17)
O4 C17 H17A 109.5
O4 C17 H17B 109.5
H17A C17 H17B 109.5
O4 C17 H17C 109.5
H17A C17 H17C 109.5
H17B C17 H17C 109.5
O5 C18 H18A 109.5
O5 C18 H18B 109.5
H18A C18 H18B 109.5
O5 C18 H18C 109.5
H18A C18 H18C 109.5
H18B C18 H18C 109.5
C20 C19 C16 112.96(15)
C20 C19 H19A 109.0
C16 C19 H19A 109.0
C20 C19 H19 109.0
C16 C19 H19 109.0
H19A C19 H19 107.8
C25 C20 C21 118.58(18)
C25 C20 C19 120.35(17)
C21 C20 C19 121.06(18)
C22 C21 C20 120.7(2)
C22 C21 H21 119.6
C20 C21 H21 119.6
C23 C22 C21 120.9(2)
C23 C22 H22 119.6
C21 C22 H22 119.6
C22 C23 C24 118.4(2)
C22 C23 H23 120.8
C24 C23 H23 120.8
C23 C24 C25 121.59(19)
C23 C24 Cl1 119.35(16)
C25 C24 Cl1 119.05(16)
C24 C25 C20 119.82(18)
C24 C25 H25 120.1
C20 C25 H25 120.1
C8 N1 S1 124.10(14)
C8 O3 C9 118.21(15)
C12 O4 C17 117.83(18)
C14 O5 C18 117.38(17)
O2 S1 O1 118.13(12)
O2 S1 N1 107.15(10)
O1 S1 N1 113.42(10)
O2 S1 C1 109.60(10)
O1 S1 C1 108.22(10)
N1 S1 C1 98.53(9)

loop_
_geom_bond_atom_site_label_1
_geom_bond_atom_site_label_2
_geom_bond_distance
C1 C2 1.374(3)
C1 C6 1.381(3)
C1 S1 1.7551(19)
C2 C3 1.383(3)
C2 H2 0.9300
C3 C4 1.383(3)
C3 H3 0.9300
C4 C5 1.379(3)
C4 C7 1.508(3)
C5 C6 1.376(3)
C5 H5 0.9300
C6 H6 0.9300
C7 H7A 0.9600
C7 H7B 0.9600
C7 H7C 0.9600
C8 N1 1.270(2)
C8 O3 1.335(2)
C8 C11 1.494(3)
C9 O3 1.452(2)
C9 C10 1.486(3)
C9 H9A 0.9700
C9 H9B 0.9700
C10 H10A 0.9600
C10 H10B 0.9600
C10 H10C 0.9600
C11 C16 1.383(3)
C11 C12 1.403(3)
C12 O4 1.367(2)
C12 C13 1.375(3)
C13 C14 1.393(3)
C13 H13 0.9300
C14 O5 1.368(2)
C14 C15 1.379(3)
C15 C16 1.396(3)
C15 H15 0.9300
C16 C19 1.521(2)
C17 O4 1.414(3)
C17 H17A 0.9600
C17 H17B 0.9600
C17 H17C 0.9600
C18 O5 1.422(3)
C18 H18A 0.9600
C18 H18B 0.9600
C18 H18C 0.9600
C19 C20 1.515(3)
C19 H19A 0.9700
C19 H19 0.9700
C20 C25 1.387(3)
C20 C21 1.387(3)
C21 C22 1.382(3)
C21 H21 0.9300
C22 C23 1.374(3)
C22 H22 0.9300
C23 C24 1.378(3)
C23 H23 0.9300
C24 C25 1.384(3)
C24 Cl1 1.742(2)
C25 H25 0.9300
N1 S1 1.6427(17)
O1 S1 1.4305(18)
O2 S1 1.4268(19)

loop_
_geom_torsion_atom_site_label_1
_geom_torsion_atom_site_label_2
_geom_torsion_atom_site_label_3
_geom_torsion_atom_site_label_4
_geom_torsion
C6 C1 C2 C3 -1.3(3)
S1 C1 C2 C3 175.51(18)
C1 C2 C3 C4 -0.1(4)
C2 C3 C4 C5 1.7(4)
C2 C3 C4 C7 -177.4(2)
C3 C4 C5 C6 -2.1(4)
C7 C4 C5 C6 177.0(2)
C4 C5 C6 C1 0.7(4)
C2 C1 C6 C5 1.0(3)
S1 C1 C6 C5 -175.88(18)
N1 C8 C11 C16 -91.5(3)
O3 C8 C11 C16 87.3(2)
N1 C8 C11 C12 93.2(3)
O3 C8 C11 C12 -88.0(2)
C16 C11 C12 O4 178.68(17)
C8 C11 C12 O4 -5.9(3)
C16 C11 C12 C13 -2.5(3)
C8 C11 C12 C13 172.96(19)
O4 C12 C13 C14 178.7(2)
C11 C12 C13 C14 0.0(3)
C12 C13 C14 O5 -177.9(2)
C12 C13 C14 C15 2.8(3)
O5 C14 C15 C16 177.73(19)
C13 C14 C15 C16 -3.0(3)
C12 C11 C16 C15 2.2(3)
C8 C11 C16 C15 -173.06(17)
C12 C11 C16 C19 -177.32(17)
C8 C11 C16 C19 7.4(3)
C14 C15 C16 C11 0.5(3)
C14 C15 C16 C19 -179.95(18)
C11 C16 C19 C20 -109.9(2)
C15 C16 C19 C20 70.6(2)
C16 C19 C20 C25 84.7(2)
C16 C19 C20 C21 -94.2(2)
C25 C20 C21 C22 -0.8(3)
C19 C20 C21 C22 178.1(2)
C20 C21 C22 C23 0.1(4)
C21 C22 C23 C24 0.5(4)
C22 C23 C24 C25 -0.4(3)
C22 C23 C24 Cl1 179.97(18)
C23 C24 C25 C20 -0.3(3)
Cl1 C24 C25 C20 179.37(14)
C21 C20 C25 C24 0.9(3)
C19 C20 C25 C24 -178.05(17)
O3 C8 N1 S1 177.37(13)
C11 C8 N1 S1 -3.9(3)
N1 C8 O3 C9 -1.9(3)
C11 C8 O3 C9 179.13(17)
C10 C9 O3 C8 179.9(2)
C13 C12 O4 C17 13.1(3)
C11 C12 O4 C17 -168.1(2)
C15 C14 O5 C18 -10.4(3)
C13 C14 O5 C18 170.3(2)
C8 N1 S1 O2 109.49(18)
C8 N1 S1 O1 -22.7(2)
C8 N1 S1 C1 -136.85(18)
C2 C1 S1 O2 23.7(2)
C6 C1 S1 O2 -159.42(17)
C2 C1 S1 O1 153.76(18)
C6 C1 S1 O1 -29.3(2)
C2 C1 S1 N1 -88.05(19)
C6 C1 S1 N1 88.87(18)
